data_4082781
loop_
_publ_author_name
'Liu, Jing-Jing'
'Lin, Yue-Jian'
'Jin, Guo-Xin'

_publ_section_title
;
 Box-like Heterometallic Macrocycles Derived from Bis-Terpyridine
 Metalloligands
;
_journal_issue 5
_journal_name_full Organometallics
_journal_page_first 1283
_journal_paper_doi 10.1021/om500093p
_journal_volume 33
_journal_year 2014
_chemical_formula_sum 'C200 H238 F48 Ir4 N26 O22 Sb8 Zn2'
_chemical_formula_weight 6143.69
_chemical_name_systematic
; 
 ? 
;
_space_group_crystal_system monoclinic
_space_group_IT_number 14
_space_group_name_Hall '-P 2ybc'
_space_group_name_H-M_alt 'P 1 21/c 1'
_symmetry_space_group_name_Hall '-P 2ybc'
_symmetry_space_group_name_H-M 'P 1 21/c 1'
_atom_sites_solution_hydrogens geom
_audit_creation_method SHELXL-2013
_cell_angle_alpha 90
_cell_angle_beta 108.671(2)
_cell_angle_gamma 90
_cell_formula_units_Z 2
_cell_length_a 17.5442(18)
_cell_length_b 26.968(3)
_cell_length_c 25.609(3)
_cell_measurement_reflns_used 9918
_cell_measurement_temperature 173(2)
_cell_measurement_theta_max 24.70
_cell_measurement_theta_min 2.27
_cell_volume 11479(2)
_computing_cell_refinement 'Bruker SAINT'
_computing_data_collection 'Bruker APEX2'
_computing_data_reduction 'Bruker SAINT'
_computing_molecular_graphics 'Bruker SHELXTL'
_computing_publication_material 'Bruker SHELXTL'
_computing_structure_refinement 'SHELXL-2013 (Sheldrick, 2013)'
_computing_structure_solution 'SHELXS-97 (Sheldrick, 2008)'
_diffrn_ambient_temperature 173(2)
_diffrn_measured_fraction_theta_full 0.998
_diffrn_measured_fraction_theta_max 0.997
_diffrn_measurement_device_type 'Bruker APEX-II CCD'
_diffrn_measurement_method '\f and \w scans'
_diffrn_radiation_type MoK\a
_diffrn_radiation_wavelength 0.71073
_diffrn_reflns_av_R_equivalents 0.0880
_diffrn_reflns_av_unetI/netI 0.1206
_diffrn_reflns_Laue_measured_fraction_full 0.998
_diffrn_reflns_Laue_measured_fraction_max 0.997
_diffrn_reflns_limit_h_max 22
_diffrn_reflns_limit_h_min -22
_diffrn_reflns_limit_k_max 35
_diffrn_reflns_limit_k_min -35
_diffrn_reflns_limit_l_max 33
_diffrn_reflns_limit_l_min -20
_diffrn_reflns_number 83628
_diffrn_reflns_point_group_measured_fraction_full 0.998
_diffrn_reflns_point_group_measured_fraction_max 0.997
_diffrn_reflns_theta_full 25.242
_diffrn_reflns_theta_max 27.555
_diffrn_reflns_theta_min 1.129
_exptl_absorpt_coefficient_mu 3.541
_exptl_absorpt_correction_T_max 0.746
_exptl_absorpt_correction_T_min 0.601
_exptl_absorpt_correction_type multi-scan
_exptl_absorpt_process_details sadabs
_exptl_crystal_colour red
_exptl_crystal_density_diffrn 1.778
_exptl_crystal_description block
_exptl_crystal_F_000 6008
_exptl_crystal_size_max 0.070
_exptl_crystal_size_mid 0.040
_exptl_crystal_size_min 0.030
_platon_squeeze_details
; 
 In asymmetric unit of this data, there were disordered 
 solvent molecules (two diethyl ether, three acetonitrile 
 and four water molecules) which could not restrained 
 properly. Therefore, SQUEEZE algorithm was used to omit 
 them. 
;
_refine_diff_density_max 9.267
_refine_diff_density_min -2.857
_refine_diff_density_rms 0.351
_refine_ls_extinction_method none
_refine_ls_goodness_of_fit_ref 1.071
_refine_ls_hydrogen_treatment constr
_refine_ls_matrix_type full
_refine_ls_number_parameters 1173
_refine_ls_number_reflns 26423
_refine_ls_number_restraints 178
_refine_ls_restrained_S_all 1.075
_refine_ls_R_factor_all 0.1715
_refine_ls_R_factor_gt 0.1152
_refine_ls_shift/su_max 0.005
_refine_ls_shift/su_mean 0.000
_refine_ls_structure_factor_coef Fsqd
_refine_ls_weighting_details
; 
 w=1/[\s^2^(Fo^2^)+(0.2000P)^2^] 
 where P=(Fo^2^+2Fc^2^)/3 
;
_refine_ls_weighting_scheme calc
_refine_ls_wR_factor_gt 0.3143
_refine_ls_wR_factor_ref 0.3425
_reflns_Friedel_coverage 0.000
_reflns_number_gt 13575
_reflns_number_total 26423
_reflns_threshold_expression 'I > 2\s(I)'
_cod_data_source_file om500093p_si_002.cif
_cod_data_source_block 1a'
_cod_database_code 4082781
_shelx_space_group_comment
; 
The symmetry employed for this shelxl refinement is uniquely defined 
by the following loop, which should always be used as a source of 
symmetry information in preference to the above space-group names. 
They are only intended as comments. 
;
_shelx_estimated_absorpt_t_min 0.790
_shelx_estimated_absorpt_t_max 0.901
_shelxl_version_number 2013-2

loop_
_space_group_symop_operation_xyz
'x, y, z'
'-x, y+1/2, -z+1/2'
'-x, -y, -z'
'x, -y-1/2, z-1/2'

loop_
_atom_site_label
_atom_site_type_symbol
_atom_site_fract_x
_atom_site_fract_y
_atom_site_fract_z
_atom_site_U_iso_or_equiv
_atom_site_adp_type
_atom_site_occupancy
_atom_site_site_symmetry_order
_atom_site_calc_flag
_atom_site_refinement_flags_posn
_atom_site_refinement_flags_adp
Ir1 Ir 0.32964(3) 0.28965(2) 0.38714(3) 0.0469(2) Uani 1 1 d . .
Ir2 Ir -0.14694(3) 0.27377(2) 0.38505(3) 0.0514(2) Uani 1 1 d . .
Zn1 Zn 0.25009(8) 0.50465(5) -0.00037(6) 0.0352(3) Uani 1 1 d . .
Sb1 Sb 0.34948(8) 0.71936(4) 0.95505(5) 0.0639(3) Uani 1 1 d . .
Sb2 Sb 0.17532(11) 0.21674(5) 0.08798(7) 0.0837(4) Uani 1 1 d . .
Sb3 Sb 0.10996(12) 0.52030(7) 0.18511(7) 0.1038(6) Uani 1 1 d . .
Sb4 Sb 0.55945(10) 0.44189(10) 0.27515(8) 0.1267(8) Uani 1 1 d D .
N1 N 0.3171(6) 0.5535(4) 0.0636(4) 0.033(2) Uani 1 1 d . .
N2 N 0.2672(6) 0.4617(4) 0.0694(5) 0.037(2) Uani 1 1 d . .
N3 N 0.1877(6) 0.4351(4) -0.0295(4) 0.039(2) Uani 1 1 d . .
N4 N 0.3127(7) 0.3290(4) 0.3115(5) 0.044(3) Uani 1 1 d . .
N5 N 0.3512(6) 0.4825(4) -0.0283(4) 0.036(2) Uani 1 1 d . .
N6 N 0.2331(6) 0.5427(4) -0.0722(4) 0.037(2) Uani 1 1 d . .
N7 N 0.1385(6) 0.5459(4) -0.0141(5) 0.043(3) Uani 1 1 d . .
N8 N 0.1736(6) 0.6824(4) -0.3119(5) 0.038(2) Uani 1 1 d . .
O1 O 0.2279(5) 0.2531(3) 0.3411(4) 0.044(2) Uani 1 1 d . .
O2 O 0.2479(5) 0.3404(3) 0.3993(4) 0.047(2) Uani 1 1 d . .
O3 O -0.0543(6) 0.3224(4) 0.4123(4) 0.050(2) Uani 1 1 d . .
O4 O -0.0741(5) 0.2363(3) 0.3477(4) 0.046(2) Uani 1 1 d . .
F1 F 0.4355(10) 0.7527(7) 0.9485(8) 0.148(6) Uani 1 1 d . .
F2 F 0.2656(8) 0.6846(6) 0.9664(7) 0.139(6) Uani 1 1 d . .
F3 F 0.4239(9) 0.6754(6) 0.9986(7) 0.140(6) Uani 1 1 d . .
F4 F 0.3025(19) 0.7653(8) 0.9146(8) 0.226(11) Uani 1 1 d . U
F5 F 0.3573(15) 0.7490(11) 1.0171(10) 0.223(11) Uani 1 1 d . U
F6 F 0.3437(13) 0.6726(10) 0.9018(10) 0.208(10) Uani 1 1 d . U
F7 F 0.2801(14) 0.2355(10) 0.1078(12) 0.221(11) Uani 1 1 d . U
F8 F 0.0781(11) 0.1960(11) 0.0765(10) 0.205(10) Uani 1 1 d . .
F9 F 0.1416(12) 0.2781(4) 0.0891(6) 0.144(7) Uani 1 1 d . .
F10 F 0.2165(13) 0.1566(5) 0.0827(8) 0.165(8) Uani 1 1 d . .
F11 F 0.1501(13) 0.2295(5) 0.0119(6) 0.142(7) Uani 1 1 d . .
F12 F 0.1944(16) 0.2080(8) 0.1648(7) 0.190(10) Uani 1 1 d . .
F13 F 0.0093(11) 0.4950(7) 0.1735(9) 0.167(7) Uani 1 1 d . .
F14 F 0.2015(12) 0.5426(7) 0.1891(11) 0.203(9) Uani 1 1 d . U
F15 F 0.1508(10) 0.4773(8) 0.2424(9) 0.186(9) Uani 1 1 d . U
F16 F 0.0607(13) 0.5591(9) 0.1281(8) 0.194(9) Uani 1 1 d . U
F17 F 0.1266(12) 0.4758(7) 0.1358(9) 0.175(8) Uani 1 1 d . .
F18 F 0.1110(19) 0.5622(12) 0.2364(9) 0.261(13) Uani 1 1 d . U
F19 F 0.5542(18) 0.4570(10) 0.2060(10) 0.237(12) Uani 1 1 d . U
F20 F 0.5432(16) 0.4177(10) 0.3394(7) 0.245(12) Uani 1 1 d D U
F21 F 0.4723(9) 0.3983(7) 0.2428(10) 0.197(9) Uani 1 1 d D .
F22 F 0.6424(17) 0.4785(12) 0.3210(12) 0.315(17) Uiso 1 1 d D .
F23 F 0.4898(15) 0.4866(8) 0.2689(8) 0.193(9) Uani 1 1 d . .
F24 F 0.6199(13) 0.3828(8) 0.2757(13) 0.250(12) Uani 1 1 d D U
C1 C 0.1557(8) 0.2562(4) 0.3440(6) 0.038(3) Uani 1 1 d . .
C2 C 0.1254(7) 0.2916(5) 0.3717(5) 0.034(3) Uani 1 1 d . .
C3 C 0.1744(8) 0.3331(5) 0.3985(5) 0.038(3) Uani 1 1 d . .
C4 C 0.1424(10) 0.3706(6) 0.4234(7) 0.063(5) Uani 1 1 d . .
C5 C 0.1846(13) 0.4137(8) 0.4460(9) 0.083(6) Uani 1 1 d . .
H5 H 0.2388 0.4162 0.4465 0.099 Uiso 1 1 calc R U
C6 C 0.1554(13) 0.4509(10) 0.4664(9) 0.098(7) Uani 1 1 d . .
H6 H 0.1851 0.4807 0.4768 0.117 Uiso 1 1 calc R U
C7 C 0.0817(14) 0.4456(8) 0.4723(9) 0.090(6) Uani 1 1 d . .
H7 H 0.0621 0.4711 0.4904 0.108 Uiso 1 1 calc R U
C8 C 0.0336(11) 0.4039(7) 0.4526(9) 0.084(6) Uani 1 1 d . .
H8 H -0.0193 0.4016 0.4550 0.100 Uiso 1 1 calc R U
C9 C 0.0660(10) 0.3658(6) 0.4295(6) 0.055(4) Uani 1 1 d . .
C10 C 0.0152(8) 0.3223(5) 0.4031(5) 0.044(3) Uani 1 1 d . .
C11 C 0.0432(8) 0.2871(5) 0.3722(5) 0.038(3) Uani 1 1 d . .
C12 C -0.0037(7) 0.2475(4) 0.3453(5) 0.034(3) Uani 1 1 d . .
C13 C 0.0202(7) 0.2156(4) 0.3095(4) 0.030(3) Uani 1 1 d . .
C14 C -0.0282(9) 0.1822(5) 0.2752(7) 0.049(4) Uani 1 1 d . .
H14 H -0.0828 0.1797 0.2738 0.059 Uiso 1 1 calc R U
C15 C -0.0002(11) 0.1515(6) 0.2418(7) 0.063(4) Uani 1 1 d . .
H15 H -0.0351 0.1266 0.2209 0.076 Uiso 1 1 calc R U
C16 C 0.0691(12) 0.1551(5) 0.2383(9) 0.073(5) Uani 1 1 d . .
H16 H 0.0841 0.1346 0.2129 0.088 Uiso 1 1 calc R U
C17 C 0.1259(9) 0.1894(6) 0.2715(7) 0.055(4) Uani 1 1 d . .
H17 H 0.1790 0.1914 0.2696 0.067 Uiso 1 1 calc R U
C18 C 0.1015(9) 0.2198(5) 0.3069(6) 0.045(3) Uani 1 1 d . .
C19 C 0.3382(8) 0.5990(5) 0.0587(6) 0.041(3) Uani 1 1 d . .
H19 H 0.3232 0.6132 0.0229 0.049 Uiso 1 1 calc R U
C20 C 0.3834(8) 0.6293(5) 0.1050(7) 0.048(4) Uani 1 1 d . .
H20 H 0.3977 0.6625 0.1000 0.058 Uiso 1 1 calc R U
C21 C 0.4039(10) 0.6087(6) 0.1546(8) 0.063(5) Uani 1 1 d . .
H21 H 0.4334 0.6275 0.1860 0.076 Uiso 1 1 calc R U
C22 C 0.3821(9) 0.5585(5) 0.1614(6) 0.047(3) Uani 1 1 d . .
H22 H 0.3985 0.5432 0.1967 0.056 Uiso 1 1 calc R U
C23 C 0.3376(7) 0.5337(5) 0.1165(5) 0.040(3) Uani 1 1 d . .
C24 C 0.3101(7) 0.4820(5) 0.1190(6) 0.039(3) Uani 1 1 d . .
C25 C 0.3186(7) 0.4564(5) 0.1665(6) 0.039(3) Uani 1 1 d . .
H25 H 0.3461 0.4708 0.2013 0.046 Uiso 1 1 calc R U
C26 C 0.2853(8) 0.4074(5) 0.1632(6) 0.045(3) Uani 1 1 d . .
C27 C 0.2442(7) 0.3891(5) 0.1141(5) 0.037(3) Uani 1 1 d . .
H27 H 0.2187 0.3577 0.1111 0.045 Uiso 1 1 calc R U
C28 C 0.2387(7) 0.4170(4) 0.0664(5) 0.032(3) Uani 1 1 d . .
C29 C 0.1905(7) 0.4011(5) 0.0067(5) 0.035(3) Uani 1 1 d . .
C30 C 0.1617(9) 0.3544(5) -0.0044(7) 0.052(4) Uani 1 1 d . .
H30 H 0.1707 0.3303 0.0240 0.063 Uiso 1 1 calc R U
C31 C 0.1188(9) 0.3431(6) -0.0580(7) 0.058(4) Uani 1 1 d . .
H31 H 0.0947 0.3114 -0.0679 0.069 Uiso 1 1 calc R U
C32 C 0.1123(10) 0.3800(6) -0.0973(7) 0.056(4) Uani 1 1 d . .
H32 H 0.0839 0.3727 -0.1348 0.068 Uiso 1 1 calc R U
C33 C 0.1445(9) 0.4259(6) -0.0844(7) 0.053(4) Uani 1 1 d . .
H33 H 0.1377 0.4507 -0.1118 0.064 Uiso 1 1 calc R U
C34 C 0.3088(9) 0.3778(6) 0.3095(7) 0.059(4) Uani 1 1 d . .
H34 H 0.3132 0.3952 0.3426 0.071 Uiso 1 1 calc R U
C35 C 0.2988(9) 0.4045(5) 0.2631(6) 0.050(4) Uani 1 1 d . .
H35 H 0.2937 0.4395 0.2639 0.060 Uiso 1 1 calc R U
C36 C 0.2959(8) 0.3815(5) 0.2150(6) 0.045(3) Uani 1 1 d . .
C37 C 0.2998(9) 0.3286(5) 0.2172(6) 0.049(4) Uani 1 1 d . .
H37 H 0.2965 0.3098 0.1852 0.059 Uiso 1 1 calc R U
C38 C 0.3085(9) 0.3056(6) 0.2662(7) 0.053(4) Uani 1 1 d . .
H38 H 0.3116 0.2704 0.2673 0.063 Uiso 1 1 calc R U
C39 C 0.4091(7) 0.4474(4) -0.0011(6) 0.039(3) Uani 1 1 d . .
H39 H 0.4048 0.4323 0.0313 0.047 Uiso 1 1 calc R U
C40 C 0.4711(8) 0.4339(5) -0.0191(7) 0.050(4) Uani 1 1 d . .
H40 H 0.5112 0.4115 0.0016 0.060 Uiso 1 1 calc R U
C41 C 0.4745(9) 0.4544(6) -0.0700(7) 0.060(4) Uani 1 1 d . .
H41 H 0.5143 0.4448 -0.0859 0.072 Uiso 1 1 calc R U
C42 C 0.4138(9) 0.4904(6) -0.0952(6) 0.050(4) Uani 1 1 d . .
H42 H 0.4142 0.5061 -0.1283 0.060 Uiso 1 1 calc R U
C43 C 0.3579(7) 0.5022(5) -0.0739(5) 0.034(3) Uani 1 1 d . .
C44 C 0.2905(7) 0.5403(5) -0.0982(5) 0.035(3) Uani 1 1 d . .
C45 C 0.2839(8) 0.5655(5) -0.1482(6) 0.047(3) Uani 1 1 d . .
H45 H 0.3224 0.5617 -0.1668 0.056 Uiso 1 1 calc R U
C46 C 0.2167(8) 0.5965(5) -0.1681(5) 0.041(3) Uani 1 1 d . .
C47 C 0.1641(8) 0.6014(5) -0.1396(6) 0.048(4) Uani 1 1 d . .
H47 H 0.1220 0.6251 -0.1515 0.058 Uiso 1 1 calc R U
C48 C 0.1702(8) 0.5728(5) -0.0935(6) 0.041(3) Uani 1 1 d . .
C49 C 0.1137(8) 0.5718(4) -0.0642(5) 0.035(3) Uani 1 1 d . .
C50 C 0.0419(9) 0.5953(6) -0.0804(6) 0.056(4) Uani 1 1 d . .
H50 H 0.0257 0.6134 -0.1140 0.067 Uiso 1 1 calc R U
C51 C -0.0061(12) 0.5930(6) -0.0498(7) 0.065(5) Uani 1 1 d . .
H51 H -0.0567 0.6094 -0.0616 0.077 Uiso 1 1 calc R U
C52 C 0.0170(9) 0.5671(6) -0.0009(6) 0.050(4) Uani 1 1 d . .
H52 H -0.0177 0.5647 0.0208 0.060 Uiso 1 1 calc R U
C53 C 0.0879(9) 0.5458(5) 0.0150(6) 0.045(3) Uani 1 1 d . .
H53 H 0.1042 0.5291 0.0495 0.054 Uiso 1 1 calc R U
C54 C 0.1856(8) 0.6339(6) -0.3127(6) 0.050(4) Uani 1 1 d . .
H54 H 0.1834 0.6191 -0.3469 0.061 Uiso 1 1 calc R U
C55 C 0.2003(9) 0.6050(6) -0.2693(7) 0.055(4) Uani 1 1 d . .
H55 H 0.2047 0.5701 -0.2727 0.066 Uiso 1 1 calc R U
C56 C 0.2092(8) 0.6265(5) -0.2182(6) 0.044(3) Uani 1 1 d . .
C57 C 0.1961(9) 0.6785(6) -0.2155(7) 0.056(4) Uani 1 1 d . .
H57 H 0.1963 0.6948 -0.1826 0.067 Uiso 1 1 calc R U
C58 C 0.1831(9) 0.7030(5) -0.2653(7) 0.052(4) Uani 1 1 d . .
H58 H 0.1810 0.7382 -0.2647 0.063 Uiso 1 1 calc R U
C59 C 0.4084(11) 0.2264(7) 0.4082(9) 0.074(5) Uani 1 1 d . .
C60 C 0.4562(11) 0.2706(8) 0.4032(9) 0.081(6) Uani 1 1 d . U
C61 C 0.4511(9) 0.3072(7) 0.4432(8) 0.066(5) Uani 1 1 d . .
C62 C 0.4051(10) 0.2831(9) 0.4729(7) 0.075(6) Uani 1 1 d . .
C63 C 0.3771(11) 0.2379(7) 0.4515(8) 0.065(5) Uani 1 1 d . .
C64 C 0.4026(13) 0.1813(7) 0.3755(9) 0.083(6) Uani 1 1 d . .
H64A H 0.4495 0.1603 0.3924 0.124 Uiso 1 1 calc R U
H64B H 0.4009 0.1902 0.3380 0.124 Uiso 1 1 calc R U
H64C H 0.3534 0.1633 0.3740 0.124 Uiso 1 1 calc R U
C65 C 0.4954(12) 0.2778(8) 0.3613(9) 0.078(6) Uani 1 1 d . .
H65A H 0.4836 0.3112 0.3457 0.117 Uiso 1 1 calc R U
H65B H 0.4753 0.2532 0.3319 0.117 Uiso 1 1 calc R U
H65C H 0.5537 0.2739 0.3781 0.117 Uiso 1 1 calc R U
C66 C 0.4842(13) 0.3586(9) 0.4520(9) 0.104(8) Uani 1 1 d . U
H66A H 0.5425 0.3572 0.4705 0.155 Uiso 1 1 calc R U
H66B H 0.4589 0.3770 0.4751 0.155 Uiso 1 1 calc R U
H66C H 0.4730 0.3753 0.4164 0.155 Uiso 1 1 calc R U
C67 C 0.3869(17) 0.3128(10) 0.5209(8) 0.118(9) Uani 1 1 d . U
H67A H 0.3292 0.3112 0.5159 0.178 Uiso 1 1 calc R U
H67B H 0.4031 0.3475 0.5200 0.178 Uiso 1 1 calc R U
H67C H 0.4171 0.2981 0.5565 0.178 Uiso 1 1 calc R U
C68 C 0.3329(14) 0.1999(8) 0.4740(10) 0.101(8) Uani 1 1 d . U
H68A H 0.3710 0.1749 0.4949 0.152 Uiso 1 1 calc R U
H68B H 0.2916 0.1839 0.4434 0.152 Uiso 1 1 calc R U
H68C H 0.3073 0.2163 0.4983 0.152 Uiso 1 1 calc R U
C69 C -0.2027(5) 0.2094(3) 0.4005(3) 0.062(4) Uani 1 1 d G U
C70 C -0.1522(5) 0.2281(3) 0.4514(4) 0.075(5) Uani 1 1 d G U
C71 C -0.1802(5) 0.2759(3) 0.4589(3) 0.087(6) Uani 1 1 d G U
C72 C -0.2480(4) 0.2867(3) 0.4127(3) 0.058(4) Uani 1 1 d G U
C73 C -0.2619(4) 0.2455(3) 0.3766(3) 0.064(4) Uani 1 1 d G U
C74 C -0.1948(7) 0.1597(4) 0.3762(5) 0.082(6) Uani 1 1 d G .
H74A H -0.2434 0.1400 0.3721 0.123 Uiso 1 1 calc R U
H74B H -0.1478 0.1422 0.4005 0.123 Uiso 1 1 calc R U
H74C H -0.1881 0.1643 0.3399 0.123 Uiso 1 1 calc R U
C75 C -0.0812(8) 0.2019(4) 0.4906(5) 0.136(11) Uani 1 1 d G U
H75A H -0.0315 0.2187 0.4910 0.204 Uiso 1 1 calc R U
H75B H -0.0800 0.1674 0.4787 0.204 Uiso 1 1 calc R U
H75C H -0.0858 0.2024 0.5278 0.204 Uiso 1 1 calc R U
C76 C -0.1442(8) 0.3094(5) 0.5075(5) 0.120(9) Uani 1 1 d G U
H76A H -0.1580 0.2970 0.5393 0.179 Uiso 1 1 calc R U
H76B H -0.1655 0.3430 0.4985 0.179 Uiso 1 1 calc R U
H76C H -0.0855 0.3099 0.5165 0.179 Uiso 1 1 calc R U
C77 C -0.2967(6) 0.3336(4) 0.4035(5) 0.080(6) Uani 1 1 d G U
H77A H -0.2605 0.3623 0.4119 0.119 Uiso 1 1 calc R U
H77B H -0.3301 0.3339 0.4277 0.119 Uiso 1 1 calc R U
H77C H -0.3313 0.3353 0.3650 0.119 Uiso 1 1 calc R U
C78 C -0.3280(7) 0.2411(4) 0.3223(5) 0.086(6) Uani 1 1 d G .
H78A H -0.3802 0.2409 0.3286 0.129 Uiso 1 1 calc R U
H78B H -0.3214 0.2101 0.3042 0.129 Uiso 1 1 calc R U
H78C H -0.3255 0.2693 0.2988 0.129 Uiso 1 1 calc R U
C79 C 1.0620(18) 0.7419(13) 0.8544(15) 0.165(16) Uani 1 1 d D .
H79A H 1.0522 0.7706 0.8749 0.248 Uiso 1 1 calc R U
H79B H 1.0791 0.7534 0.8236 0.248 Uiso 1 1 calc R U
H79C H 1.1043 0.7211 0.8789 0.248 Uiso 1 1 calc R U
C80 C 0.9860(18) 0.7122(10) 0.8325(12) 0.126(11) Uani 1 1 d D .
H80A H 0.9680 0.7006 0.8633 0.152 Uiso 1 1 calc R U
H80B H 0.9428 0.7330 0.8078 0.152 Uiso 1 1 calc R U
C81 C 0.9359(17) 0.6447(10) 0.7688(10) 0.120(9) Uani 1 1 d D U
H81A H 0.8979 0.6689 0.7452 0.145 Uiso 1 1 calc R U
H81B H 0.9083 0.6285 0.7925 0.145 Uiso 1 1 calc R U
C82 C 0.9531(14) 0.6060(8) 0.7323(8) 0.093(7) Uani 1 1 d D .
H82A H 0.9761 0.6217 0.7062 0.140 Uiso 1 1 calc R U
H82B H 0.9031 0.5890 0.7119 0.140 Uiso 1 1 calc R U
H82C H 0.9915 0.5819 0.7549 0.140 Uiso 1 1 calc R U
O5 O 1.0024(8) 0.6710(4) 0.8030(6) 0.075(4) Uani 1 1 d . .
C83 C 0.1849(17) 0.5114(10) 0.5959(11) 0.120(11) Uani 1 1 d D .
C84 C 0.207(2) 0.4632(15) 0.6306(19) 0.208(18) Uani 1 1 d . U
H84A H 0.2555 0.4690 0.6622 0.312 Uiso 1 1 calc R U
H84B H 0.2177 0.4366 0.6077 0.312 Uiso 1 1 calc R U
H84C H 0.1626 0.4537 0.6436 0.312 Uiso 1 1 calc R U
N9 N 0.1682(16) 0.5478(9) 0.5732(12) 0.138(10) Uani 1 1 d D .
C85 C 0.468(2) 0.3387(11) 0.1287(14) 0.150(12) Uani 1 1 d D U
C86 C 0.528(2) 0.3044(14) 0.1637(13) 0.189(16) Uani 1 1 d D U
H86A H 0.5460 0.2812 0.1405 0.283 Uiso 1 1 calc R U
H86B H 0.5043 0.2859 0.1874 0.283 Uiso 1 1 calc R U
H86C H 0.5747 0.3233 0.1867 0.283 Uiso 1 1 calc R U
N10 N 0.4284(17) 0.3685(11) 0.0989(10) 0.162(11) Uani 1 1 d D U

loop_
_atom_site_aniso_label
_atom_site_aniso_U_11
_atom_site_aniso_U_22
_atom_site_aniso_U_33
_atom_site_aniso_U_23
_atom_site_aniso_U_13
_atom_site_aniso_U_12
Ir1 0.0270(3) 0.0637(4) 0.0525(4) 0.0193(3) 0.0162(2) 0.0003(2)
Ir2 0.0337(3) 0.0639(4) 0.0652(4) 0.0278(3) 0.0280(3) 0.0127(2)
Zn1 0.0317(8) 0.0384(8) 0.0384(9) 0.0039(6) 0.0153(6) 0.0041(6)
Sb1 0.0601(7) 0.0638(7) 0.0619(8) 0.0086(5) 0.0113(6) -0.0129(5)
Sb2 0.1020(12) 0.0700(8) 0.0866(10) -0.0006(7) 0.0407(9) -0.0135(7)
Sb3 0.1299(15) 0.1083(12) 0.0953(12) 0.0375(9) 0.0673(11) 0.0638(11)
Sb4 0.0631(10) 0.212(2) 0.0969(13) 0.0323(13) 0.0145(9) 0.0236(12)
N1 0.028(5) 0.044(6) 0.028(6) 0.008(4) 0.009(4) 0.002(4)
N2 0.030(5) 0.033(5) 0.051(7) 0.001(5) 0.016(5) -0.001(4)
N3 0.029(6) 0.059(7) 0.030(6) -0.005(5) 0.011(4) 0.005(5)
N4 0.038(6) 0.052(7) 0.043(7) 0.017(6) 0.017(5) 0.012(5)
N5 0.026(5) 0.042(6) 0.038(6) 0.010(5) 0.008(4) 0.012(4)
N6 0.038(6) 0.038(6) 0.036(6) 0.007(5) 0.013(5) 0.010(5)
N7 0.027(5) 0.053(7) 0.059(8) -0.002(6) 0.029(5) 0.002(5)
N8 0.037(6) 0.039(6) 0.037(7) 0.013(5) 0.011(5) 0.000(5)
O1 0.032(5) 0.053(6) 0.050(6) 0.005(4) 0.018(4) 0.000(4)
O2 0.030(5) 0.054(6) 0.058(6) 0.005(5) 0.017(4) -0.002(4)
O3 0.034(5) 0.074(7) 0.041(6) 0.005(5) 0.009(4) 0.016(5)
O4 0.017(4) 0.050(5) 0.076(7) 0.013(5) 0.021(4) 0.007(4)
F1 0.121(14) 0.157(14) 0.187(17) -0.019(12) 0.078(12) -0.048(11)
F2 0.083(10) 0.147(13) 0.170(15) 0.061(11) 0.016(9) -0.023(9)
F3 0.099(11) 0.156(13) 0.170(15) 0.088(12) 0.048(10) 0.037(9)
F4 0.40(3) 0.178(16) 0.143(15) 0.079(12) 0.152(17) 0.178(18)
F5 0.24(2) 0.28(2) 0.171(17) -0.148(17) 0.099(16) -0.041(18)
F6 0.144(16) 0.24(2) 0.195(19) -0.062(16) -0.005(14) -0.016(15)
F7 0.157(17) 0.28(2) 0.30(2) -0.086(19) 0.169(17) -0.072(16)
F8 0.086(13) 0.31(3) 0.21(2) -0.04(2) 0.031(13) -0.002(15)
F9 0.23(2) 0.065(8) 0.100(11) 0.004(7) -0.008(11) -0.025(9)
F10 0.24(2) 0.086(10) 0.165(16) -0.018(10) 0.060(15) 0.002(11)
F11 0.25(2) 0.113(11) 0.078(10) 0.000(8) 0.072(11) -0.020(11)
F12 0.28(3) 0.22(2) 0.097(12) 0.020(12) 0.100(15) -0.032(18)
F13 0.112(13) 0.156(15) 0.20(2) -0.010(13) 0.008(12) 0.008(11)
F14 0.127(14) 0.139(14) 0.33(3) -0.059(16) 0.050(15) -0.026(12)
F15 0.110(12) 0.212(18) 0.187(17) 0.092(14) -0.021(11) -0.007(12)
F16 0.160(16) 0.25(2) 0.153(15) 0.047(14) 0.020(12) 0.097(15)
F17 0.166(18) 0.163(16) 0.21(2) -0.073(14) 0.081(15) -0.022(13)
F18 0.30(3) 0.34(3) 0.127(15) -0.056(17) 0.043(16) 0.10(2)
F19 0.31(3) 0.27(2) 0.197(19) -0.008(17) 0.167(19) -0.08(2)
F20 0.34(3) 0.28(2) 0.118(14) 0.069(15) 0.084(17) 0.09(2)
F21 0.070(11) 0.21(2) 0.28(3) -0.014(18) 0.024(13) 0.003(12)
F23 0.23(2) 0.179(17) 0.126(15) 0.037(13) -0.012(14) 0.006(16)
F24 0.114(15) 0.31(3) 0.34(3) 0.07(2) 0.095(17) 0.033(17)
C1 0.037(7) 0.032(6) 0.043(8) 0.012(5) 0.012(6) 0.003(5)
C2 0.019(6) 0.046(7) 0.038(7) 0.014(6) 0.011(5) 0.000(5)
C3 0.048(8) 0.045(7) 0.026(7) 0.008(5) 0.017(6) 0.005(6)
C4 0.042(9) 0.065(10) 0.066(11) 0.003(8) -0.003(8) 0.006(7)
C5 0.066(13) 0.089(14) 0.086(15) -0.006(11) 0.015(11) -0.011(11)
C6 0.068(14) 0.14(2) 0.096(17) -0.033(15) 0.037(12) -0.012(14)
C7 0.095(17) 0.103(16) 0.082(15) -0.016(12) 0.042(12) 0.000(13)
C8 0.047(10) 0.073(12) 0.132(18) -0.035(12) 0.031(11) 0.006(9)
C9 0.059(10) 0.059(9) 0.052(10) -0.011(7) 0.024(8) 0.008(7)
C10 0.038(7) 0.063(9) 0.031(7) 0.020(6) 0.013(6) 0.013(6)
C11 0.032(7) 0.051(8) 0.041(8) 0.028(6) 0.024(6) 0.021(6)
C12 0.023(6) 0.036(6) 0.049(8) 0.022(6) 0.018(5) 0.006(5)
C13 0.034(6) 0.048(7) 0.010(5) 0.016(5) 0.011(5) 0.007(5)
C14 0.038(8) 0.041(8) 0.069(10) 0.008(7) 0.019(7) -0.012(6)
C15 0.055(10) 0.063(10) 0.069(12) -0.004(8) 0.016(8) -0.009(8)
C16 0.083(14) 0.029(8) 0.116(16) -0.003(9) 0.044(12) 0.014(8)
C17 0.044(9) 0.067(10) 0.063(10) 0.009(8) 0.027(8) 0.001(7)
C18 0.039(8) 0.036(7) 0.063(10) 0.000(6) 0.023(7) 0.002(5)
C19 0.042(7) 0.040(7) 0.048(8) 0.015(6) 0.026(6) 0.008(6)
C20 0.039(8) 0.038(7) 0.072(11) 0.007(7) 0.024(7) -0.005(6)
C21 0.044(9) 0.068(11) 0.075(12) -0.020(9) 0.016(8) -0.016(8)
C22 0.062(9) 0.042(8) 0.040(8) -0.005(6) 0.023(7) 0.000(7)
C23 0.026(6) 0.054(8) 0.040(8) 0.007(6) 0.010(6) 0.005(6)
C24 0.023(6) 0.042(7) 0.052(9) 0.006(6) 0.011(6) 0.002(5)
C25 0.029(6) 0.044(7) 0.040(8) 0.012(6) 0.008(5) 0.001(5)
C26 0.038(7) 0.037(7) 0.057(10) 0.016(6) 0.011(7) 0.006(6)
C27 0.023(6) 0.038(7) 0.047(8) 0.006(6) 0.006(5) -0.003(5)
C28 0.024(6) 0.036(6) 0.039(7) -0.001(5) 0.014(5) -0.002(5)
C29 0.033(7) 0.038(7) 0.042(8) 0.002(6) 0.024(6) 0.007(5)
C30 0.047(9) 0.050(9) 0.068(11) 0.011(7) 0.030(8) 0.019(7)
C31 0.048(9) 0.051(9) 0.070(11) -0.028(8) 0.015(8) -0.003(7)
C32 0.067(11) 0.053(9) 0.052(10) -0.014(7) 0.022(8) 0.002(8)
C33 0.056(9) 0.050(9) 0.064(11) -0.004(7) 0.034(8) 0.000(7)
C34 0.046(9) 0.063(10) 0.060(11) 0.007(8) 0.007(7) -0.014(7)
C35 0.049(9) 0.048(8) 0.052(10) 0.031(7) 0.014(7) 0.007(6)
C36 0.031(7) 0.058(9) 0.041(8) 0.001(7) 0.005(6) -0.002(6)
C37 0.058(9) 0.045(8) 0.046(9) 0.006(6) 0.018(7) 0.005(7)
C38 0.042(8) 0.047(8) 0.070(11) 0.017(8) 0.018(7) 0.005(6)
C39 0.031(7) 0.037(7) 0.046(8) 0.010(6) 0.008(6) 0.006(5)
C40 0.033(7) 0.048(8) 0.067(11) -0.005(7) 0.013(7) 0.011(6)
C41 0.039(8) 0.059(10) 0.082(13) 0.002(8) 0.020(8) 0.005(7)
C42 0.046(8) 0.070(10) 0.038(8) -0.003(7) 0.019(7) 0.007(7)
C43 0.025(6) 0.045(7) 0.031(7) -0.003(5) 0.009(5) 0.007(5)
C44 0.034(7) 0.041(7) 0.034(7) -0.002(5) 0.016(5) 0.000(5)
C45 0.036(7) 0.051(8) 0.061(10) 0.013(7) 0.025(7) 0.009(6)
C46 0.047(8) 0.041(7) 0.034(8) 0.009(6) 0.010(6) 0.005(6)
C47 0.036(7) 0.034(7) 0.073(11) 0.009(7) 0.014(7) 0.011(5)
C48 0.028(7) 0.048(8) 0.047(8) -0.002(6) 0.012(6) 0.009(5)
C49 0.041(7) 0.036(6) 0.030(7) 0.012(5) 0.013(5) 0.006(5)
C50 0.049(9) 0.071(10) 0.049(9) 0.022(8) 0.016(7) 0.020(7)
C51 0.078(12) 0.057(10) 0.069(12) 0.002(8) 0.038(10) 0.017(8)
C52 0.039(8) 0.062(9) 0.048(9) 0.000(7) 0.013(7) -0.003(6)
C53 0.048(8) 0.040(7) 0.063(10) -0.002(6) 0.039(7) 0.003(6)
C54 0.036(8) 0.082(11) 0.037(8) 0.013(7) 0.016(6) -0.002(7)
C55 0.057(10) 0.047(8) 0.067(11) 0.020(8) 0.028(8) 0.001(7)
C56 0.028(7) 0.039(7) 0.059(10) 0.022(6) 0.006(6) -0.002(5)
C57 0.055(9) 0.050(9) 0.056(10) -0.009(7) 0.009(7) 0.005(7)
C58 0.041(8) 0.032(7) 0.080(12) 0.019(8) 0.015(8) 0.008(6)
C59 0.047(10) 0.072(12) 0.112(17) 0.021(11) 0.040(10) 0.004(8)
C60 0.036(8) 0.097(12) 0.093(13) 0.038(10) -0.004(8) 0.012(8)
C61 0.036(8) 0.074(11) 0.076(12) 0.017(10) 0.002(8) -0.008(8)
C62 0.033(8) 0.16(2) 0.038(9) 0.043(11) 0.012(7) 0.019(10)
C63 0.052(10) 0.062(10) 0.074(13) 0.029(9) 0.011(9) -0.006(8)
C64 0.079(14) 0.082(14) 0.088(15) -0.005(11) 0.028(11) -0.009(11)
C65 0.060(12) 0.104(15) 0.087(15) 0.008(11) 0.048(11) 0.004(10)
C66 0.064(12) 0.151(19) 0.080(14) 0.023(13) 0.002(10) -0.045(13)
C67 0.15(2) 0.16(2) 0.040(11) 0.011(12) 0.020(12) 0.061(17)
C68 0.102(16) 0.101(15) 0.096(15) 0.064(12) 0.026(12) -0.013(12)
C69 0.068(10) 0.057(9) 0.083(11) 0.026(8) 0.056(9) -0.001(7)
C70 0.085(12) 0.087(11) 0.074(11) 0.033(9) 0.053(9) 0.040(9)
C71 0.116(14) 0.084(11) 0.085(12) 0.044(10) 0.064(11) 0.014(10)
C72 0.024(7) 0.070(9) 0.087(11) 0.032(8) 0.026(7) 0.007(6)
C73 0.045(8) 0.069(9) 0.094(12) 0.022(9) 0.044(8) 0.005(7)
C74 0.084(14) 0.070(12) 0.114(16) 0.029(11) 0.063(12) -0.009(10)
C75 0.14(2) 0.15(2) 0.14(2) 0.071(17) 0.083(18) 0.077(18)
C76 0.17(2) 0.14(2) 0.071(14) 0.046(14) 0.073(15) 0.033(17)
C77 0.044(9) 0.096(13) 0.113(15) -0.002(11) 0.045(10) 0.009(9)
C78 0.085(15) 0.059(11) 0.129(19) 0.018(11) 0.055(14) 0.023(10)
C79 0.12(3) 0.23(4) 0.15(3) 0.03(3) 0.06(2) 0.11(3)
C80 0.12(2) 0.16(3) 0.11(2) 0.059(19) 0.049(18) 0.09(2)
C81 0.104(15) 0.141(16) 0.111(15) 0.033(13) 0.026(12) 0.040(13)
C82 0.097(17) 0.114(17) 0.067(14) 0.024(12) 0.024(12) 0.011(13)
O5 0.074(9) 0.062(7) 0.105(10) 0.007(7) 0.051(8) 0.022(6)
C83 0.11(2) 0.10(2) 0.12(2) -0.061(18) -0.003(17) 0.000(16)
C84 0.15(3) 0.16(3) 0.26(3) 0.05(3) -0.01(2) 0.01(2)
N9 0.14(2) 0.101(17) 0.21(3) -0.013(18) 0.10(2) 0.024(15)
C85 0.163(19) 0.138(17) 0.140(18) 0.055(15) 0.034(15) 0.016(15)
C86 0.22(3) 0.21(3) 0.10(2) -0.02(2) 0.00(2) 0.03(3)
N10 0.17(2) 0.22(2) 0.106(16) 0.041(16) 0.055(15) 0.083(19)

loop_
_atom_type_symbol
_atom_type_description
_atom_type_scat_dispersion_real
_atom_type_scat_dispersion_imag
_atom_type_scat_source
C C 0.0033 0.0016 'International Tables Vol C Tables 4.2.6.8 and 6.1.1.4'
H H 0.0000 0.0000 'International Tables Vol C Tables 4.2.6.8 and 6.1.1.4'
N N 0.0061 0.0033 'International Tables Vol C Tables 4.2.6.8 and 6.1.1.4'
O O 0.0106 0.0060 'International Tables Vol C Tables 4.2.6.8 and 6.1.1.4'
F F 0.0171 0.0103 'International Tables Vol C Tables 4.2.6.8 and 6.1.1.4'
Zn Zn 0.2839 1.4301 'International Tables Vol C Tables 4.2.6.8 and 6.1.1.4'
Sb Sb -0.5866 1.5461 'International Tables Vol C Tables 4.2.6.8 and 6.1.1.4'
Ir Ir -1.4442 7.9887 'International Tables Vol C Tables 4.2.6.8 and 6.1.1.4'

loop_
_geom_angle_atom_site_label_1
_geom_angle_atom_site_label_2
_geom_angle_atom_site_label_3
_geom_angle
_geom_angle_site_symmetry_1
_geom_angle_site_symmetry_3
O1 Ir1 O2 83.5(4) . .
O1 Ir1 C63 100.6(6) . .
O2 Ir1 C63 115.9(6) . .
O1 Ir1 N4 82.8(4) . .
O2 Ir1 N4 84.6(4) . .
C63 Ir1 N4 159.4(7) . .
O1 Ir1 C59 97.7(6) . .
O2 Ir1 C59 154.6(6) . .
C63 Ir1 C59 38.8(8) . .
N4 Ir1 C59 120.7(7) . .
O1 Ir1 C62 132.6(6) . .
O2 Ir1 C62 97.4(6) . .
C63 Ir1 C62 36.9(7) . .
N4 Ir1 C62 144.6(6) . .
C59 Ir1 C62 63.1(9) . .
O1 Ir1 C60 129.8(7) . .
O2 Ir1 C60 146.7(7) . .
C63 Ir1 C60 64.9(7) . .
N4 Ir1 C60 97.2(6) . .
C59 Ir1 C60 40.0(7) . .
C62 Ir1 C60 62.5(8) . .
O1 Ir1 C61 163.7(5) . .
O2 Ir1 C61 109.3(6) . .
C63 Ir1 C61 65.0(6) . .
N4 Ir1 C61 107.9(6) . .
C59 Ir1 C61 66.3(7) . .
C62 Ir1 C61 38.1(7) . .
C60 Ir1 C61 38.4(8) . .
O3 Ir2 O4 86.0(4) . .
O3 Ir2 C69 147.4(4) . .
O4 Ir2 C69 94.4(3) . .
O3 Ir2 C73 154.9(3) . .
O4 Ir2 C73 119.1(3) . .
C69 Ir2 C73 39.42(16) . .
O3 Ir2 C70 109.5(4) . .
O4 Ir2 C70 106.0(3) . .
C69 Ir2 C70 39.19(16) . .
C73 Ir2 C70 65.6(2) . .
O3 Ir2 N8 82.5(4) . 3_565
O4 Ir2 N8 82.0(4) . 3_565
C69 Ir2 N8 129.9(4) . 3_565
C73 Ir2 N8 100.2(4) . 3_565
C70 Ir2 N8 165.7(4) . 3_565
O3 Ir2 C72 116.0(4) . .
O4 Ir2 C72 157.8(3) . .
C69 Ir2 C72 65.5(2) . .
C73 Ir2 C72 38.98(16) . .
C70 Ir2 C72 65.0(3) . .
N8 Ir2 C72 103.2(4) 3_565 .
O3 Ir2 C71 95.3(4) . .
O4 Ir2 C71 142.6(3) . .
C69 Ir2 C71 65.2(3) . .
C73 Ir2 C71 65.1(2) . .
C70 Ir2 C71 38.62(16) . .
N8 Ir2 C71 135.3(4) 3_565 .
C72 Ir2 C71 38.50(16) . .
N6 Zn1 N2 176.1(4) . .
N6 Zn1 N1 105.4(4) . .
N2 Zn1 N1 77.9(4) . .
N6 Zn1 N3 102.2(4) . .
N2 Zn1 N3 74.5(4) . .
N1 Zn1 N3 152.3(4) . .
N6 Zn1 N7 74.6(4) . .
N2 Zn1 N7 107.4(4) . .
N1 Zn1 N7 93.1(4) . .
N3 Zn1 N7 93.3(4) . .
N6 Zn1 N5 75.2(4) . .
N2 Zn1 N5 102.7(4) . .
N1 Zn1 N5 96.5(4) . .
N3 Zn1 N5 91.3(4) . .
N7 Zn1 N5 149.7(4) . .
F4 Sb1 F5 96.1(13) . .
F4 Sb1 F1 80.4(13) . .
F5 Sb1 F1 91.8(11) . .
F4 Sb1 F6 98.7(12) . .
F5 Sb1 F6 163.8(14) . .
F1 Sb1 F6 97.0(10) . .
F4 Sb1 F2 102.5(12) . .
F5 Sb1 F2 85.6(11) . .
F1 Sb1 F2 176.3(8) . .
F6 Sb1 F2 84.9(10) . .
F4 Sb1 F3 166.2(12) . .
F5 Sb1 F3 84.8(12) . .
F1 Sb1 F3 85.8(8) . .
F6 Sb1 F3 82.4(10) . .
F2 Sb1 F3 91.3(7) . .
F8 Sb2 F9 89.4(11) . .
F8 Sb2 F10 95.3(11) . .
F9 Sb2 F10 173.8(10) . .
F8 Sb2 F7 173.5(13) . .
F9 Sb2 F7 92.8(11) . .
F10 Sb2 F7 82.9(11) . .
F8 Sb2 F11 89.4(10) . .
F9 Sb2 F11 82.9(7) . .
F10 Sb2 F11 93.1(8) . .
F7 Sb2 F11 96.9(11) . .
F8 Sb2 F12 88.5(12) . .
F9 Sb2 F12 92.8(9) . .
F10 Sb2 F12 91.3(10) . .
F7 Sb2 F12 85.3(12) . .
F11 Sb2 F12 175.3(10) . .
F14 Sb3 F18 86.7(14) . .
F14 Sb3 F16 92.5(12) . .
F18 Sb3 F16 97.1(12) . .
F14 Sb3 F13 174.3(12) . .
F18 Sb3 F13 98.2(14) . .
F16 Sb3 F13 84.0(10) . .
F14 Sb3 F15 93.2(11) . .
F18 Sb3 F15 84.2(13) . .
F16 Sb3 F15 174.2(10) . .
F13 Sb3 F15 90.2(9) . .
F14 Sb3 F17 85.3(10) . .
F18 Sb3 F17 170.7(12) . .
F16 Sb3 F17 87.8(11) . .
F13 Sb3 F17 90.1(9) . .
F15 Sb3 F17 91.8(11) . .
F23 Sb4 F19 86.4(12) . .
F23 Sb4 F22 94.4(14) . .
F19 Sb4 F22 106.8(13) . .
F23 Sb4 F20 91.3(11) . .
F19 Sb4 F20 166.7(12) . .
F22 Sb4 F20 86.5(9) . .
F23 Sb4 F21 86.7(10) . .
F19 Sb4 F21 86.0(12) . .
F22 Sb4 F21 167.2(13) . .
F20 Sb4 F21 80.8(11) . .
F23 Sb4 F24 168.4(11) . .
F19 Sb4 F24 92.8(14) . .
F22 Sb4 F24 96.8(14) . .
F20 Sb4 F24 86.8(12) . .
F21 Sb4 F24 81.7(10) . .
C19 N1 C23 117.6(11) . .
C19 N1 Zn1 127.8(9) . .
C23 N1 Zn1 114.6(8) . .
C28 N2 C24 120.9(11) . .
C28 N2 Zn1 121.5(9) . .
C24 N2 Zn1 117.6(8) . .
C29 N3 C33 118.8(12) . .
C29 N3 Zn1 117.7(9) . .
C33 N3 Zn1 123.5(9) . .
C38 N4 C34 117.6(13) . .
C38 N4 Ir1 121.1(10) . .
C34 N4 Ir1 121.2(11) . .
C43 N5 C39 117.1(11) . .
C43 N5 Zn1 119.2(7) . .
C39 N5 Zn1 123.7(9) . .
C48 N6 C44 118.0(11) . .
C48 N6 Zn1 122.3(9) . .
C44 N6 Zn1 119.6(8) . .
C53 N7 C49 116.5(11) . .
C53 N7 Zn1 129.4(10) . .
C49 N7 Zn1 113.6(8) . .
C58 N8 C54 118.0(12) . .
C58 N8 Ir2 120.3(9) . 3_565
C54 N8 Ir2 121.5(10) . 3_565
C1 O1 Ir1 128.6(9) . .
C3 O2 Ir1 128.9(9) . .
C10 O3 Ir2 128.6(10) . .
C12 O4 Ir2 130.2(9) . .
O1 C1 C2 127.8(12) . .
O1 C1 C18 111.1(12) . .
C2 C1 C18 120.7(12) . .
C1 C2 C3 120.5(11) . .
C1 C2 C11 119.3(12) . .
C3 C2 C11 120.2(12) . .
O2 C3 C4 115.0(13) . .
O2 C3 C2 124.2(12) . .
C4 C3 C2 120.7(13) . .
C5 C4 C3 123.4(17) . .
C5 C4 C9 115.3(17) . .
C3 C4 C9 121.2(15) . .
C6 C5 C4 125(2) . .
C5 C6 C7 118(2) . .
C6 C7 C8 122(2) . .
C9 C8 C7 117.7(18) . .
C8 C9 C4 120.8(16) . .
C8 C9 C10 120.3(15) . .
C4 C9 C10 118.3(13) . .
O3 C10 C11 127.4(14) . .
O3 C10 C9 111.8(13) . .
C11 C10 C9 120.8(13) . .
C12 C11 C10 122.3(12) . .
C12 C11 C2 119.5(12) . .
C10 C11 C2 118.1(13) . .
O4 C12 C11 125.4(12) . .
O4 C12 C13 112.1(12) . .
C11 C12 C13 122.4(11) . .
C14 C13 C12 124.9(12) . .
C14 C13 C18 116.3(12) . .
C12 C13 C18 118.8(11) . .
C13 C14 C15 121.8(14) . .
C16 C15 C14 122.8(17) . .
C15 C16 C17 121.1(17) . .
C18 C17 C16 118.1(15) . .
C17 C18 C13 119.8(13) . .
C17 C18 C1 122.8(13) . .
C13 C18 C1 117.4(12) . .
N1 C19 C20 123.6(12) . .
C21 C20 C19 117.2(13) . .
C20 C21 C22 120.7(14) . .
C23 C22 C21 118.1(14) . .
C22 C23 N1 122.7(13) . .
C22 C23 C24 122.6(12) . .
N1 C23 C24 114.6(11) . .
C25 C24 N2 119.8(12) . .
C25 C24 C23 124.7(12) . .
N2 C24 C23 115.2(11) . .
C24 C25 C26 119.1(13) . .
C27 C26 C25 119.0(12) . .
C27 C26 C36 123.8(12) . .
C25 C26 C36 117.2(13) . .
C26 C27 C28 119.2(12) . .
N2 C28 C27 121.7(11) . .
N2 C28 C29 113.1(11) . .
C27 C28 C29 124.8(11) . .
N3 C29 C30 125.7(13) . .
N3 C29 C28 113.2(11) . .
C30 C29 C28 120.9(12) . .
C29 C30 C31 117.8(14) . .
C30 C31 C32 117.1(14) . .
C33 C32 C31 123.0(15) . .
C32 C33 N3 117.4(14) . .
N4 C34 C35 123.7(17) . .
C34 C35 C36 120.6(15) . .
C35 C36 C37 115.5(13) . .
C35 C36 C26 124.1(13) . .
C37 C36 C26 120.3(13) . .
C38 C37 C36 118.7(14) . .
N4 C38 C37 123.8(14) . .
C40 C39 N5 123.0(13) . .
C39 C40 C41 118.4(13) . .
C42 C41 C40 115.4(14) . .
C43 C42 C41 121.8(15) . .
C42 C43 N5 124.2(12) . .
C42 C43 C44 125.3(12) . .
N5 C43 C44 110.5(10) . .
N6 C44 C45 123.5(11) . .
N6 C44 C43 115.1(11) . .
C45 C44 C43 120.9(11) . .
C46 C45 C44 115.4(12) . .
C47 C46 C45 120.2(12) . .
C47 C46 C56 121.6(12) . .
C45 C46 C56 118.0(13) . .
C46 C47 C48 121.6(12) . .
N6 C48 C47 120.9(12) . .
N6 C48 C49 113.4(12) . .
C47 C48 C49 125.7(12) . .
C50 C49 N7 120.0(12) . .
C50 C49 C48 124.6(12) . .
N7 C49 C48 115.3(11) . .
C51 C50 C49 120.3(15) . .
C50 C51 C52 120.3(16) . .
C53 C52 C51 118.6(15) . .
C52 C53 N7 124.2(15) . .
C55 C54 N8 124.1(15) . .
C54 C55 C56 118.6(15) . .
C55 C56 C57 119.0(13) . .
C55 C56 C46 122.4(12) . .
C57 C56 C46 117.7(14) . .
C58 C57 C56 113.9(15) . .
N8 C58 C57 125.8(13) . .
C63 C59 C64 131.0(17) . .
C63 C59 C60 105.2(18) . .
C64 C59 C60 124(2) . .
C63 C59 Ir1 69.3(10) . .
C64 C59 Ir1 126.4(15) . .
C60 C59 Ir1 71.2(10) . .
C61 C60 C65 125.3(19) . .
C61 C60 C59 108.8(19) . .
C65 C60 C59 126(2) . .
C61 C60 Ir1 71.5(11) . .
C65 C60 Ir1 121.2(13) . .
C59 C60 Ir1 68.7(10) . .
C62 C61 C60 103.8(17) . .
C62 C61 C66 127(2) . .
C60 C61 C66 129.3(19) . .
C62 C61 Ir1 69.9(9) . .
C60 C61 Ir1 70.0(10) . .
C66 C61 Ir1 123.1(13) . .
C63 C62 C61 112.6(18) . .
C63 C62 C67 129.0(19) . .
C61 C62 C67 118(2) . .
C63 C62 Ir1 69.1(10) . .
C61 C62 Ir1 72.0(9) . .
C67 C62 Ir1 122.2(13) . .
C62 C63 C59 109.3(16) . .
C62 C63 C68 128(2) . .
C59 C63 C68 121.7(19) . .
C62 C63 Ir1 74.0(9) . .
C59 C63 Ir1 71.9(10) . .
C68 C63 Ir1 128.6(13) . .
C73 C69 C70 108.0 . .
C73 C69 C74 126.0 . .
C70 C69 C74 126.0 . .
C73 C69 Ir2 70.6(3) . .
C70 C69 Ir2 71.6(3) . .
C74 C69 Ir2 123.4(3) . .
C71 C70 C69 108.0 . .
C71 C70 C75 126.0 . .
C69 C70 C75 126.0 . .
C71 C70 Ir2 71.7(2) . .
C69 C70 Ir2 69.2(3) . .
C75 C70 Ir2 124.7(2) . .
C70 C71 C72 108.0 . .
C70 C71 C76 126.0 . .
C72 C71 C76 126.0 . .
C70 C71 Ir2 69.6(2) . .
C72 C71 Ir2 70.2(3) . .
C76 C71 Ir2 125.7(3) . .
C71 C72 C73 108.0 . .
C71 C72 C77 126.0 . .
C73 C72 C77 126.0 . .
C71 C72 Ir2 71.3(3) . .
C73 C72 Ir2 69.1(3) . .
C77 C72 Ir2 125.2(2) . .
C69 C73 C72 108.0 . .
C69 C73 C78 126.0 . .
C72 C73 C78 126.0 . .
C69 C73 Ir2 70.0(2) . .
C72 C73 Ir2 71.9(3) . .
C78 C73 Ir2 123.7(3) . .
O5 C80 C79 108(2) . .
O5 C81 C82 117(2) . .
C81 O5 C80 117.1(19) . .
N9 C83 C84 176(3) . .
N10 C85 C86 172(4) . .

loop_
_geom_bond_atom_site_label_1
_geom_bond_atom_site_label_2
_geom_bond_distance
_geom_bond_site_symmetry_2
Ir1 O1 2.050(9) .
Ir1 O2 2.077(9) .
Ir1 C63 2.117(16) .
Ir1 N4 2.144(11) .
Ir1 C59 2.151(18) .
Ir1 C62 2.179(16) .
Ir1 C60 2.186(18) .
Ir1 C61 2.206(16) .
Ir2 O3 2.030(11) .
Ir2 O4 2.085(9) .
Ir2 C69 2.092(7) .
Ir2 C73 2.101(7) .
Ir2 C70 2.124(8) .
Ir2 N8 2.137(10) 3_565
Ir2 C72 2.137(7) .
Ir2 C71 2.152(8) .
Zn1 N6 2.043(10) .
Zn1 N2 2.069(11) .
Zn1 N1 2.137(10) .
Zn1 N3 2.179(11) .
Zn1 N7 2.180(10) .
Zn1 N5 2.198(10) .
Sb1 F4 1.656(16) .
Sb1 F5 1.745(16) .
Sb1 F1 1.810(15) .
Sb1 F6 1.84(2) .
Sb1 F2 1.844(14) .
Sb1 F3 1.851(13) .
Sb2 F8 1.73(2) .
Sb2 F9 1.760(15) .
Sb2 F10 1.799(16) .
Sb2 F7 1.82(2) .
Sb2 F11 1.887(14) .
Sb2 F12 1.903(16) .
Sb3 F14 1.69(2) .
Sb3 F18 1.73(2) .
Sb3 F16 1.779(17) .
Sb3 F13 1.826(19) .
Sb3 F15 1.828(16) .
Sb3 F17 1.832(18) .
Sb4 F23 1.69(2) .
Sb4 F19 1.79(2) .
Sb4 F22 1.837(18) .
Sb4 F20 1.874(14) .
Sb4 F21 1.896(14) .
Sb4 F24 1.912(17) .
N1 C19 1.300(16) .
N1 C23 1.393(16) .
N2 C28 1.300(15) .
N2 C24 1.366(17) .
N3 C29 1.295(16) .
N3 C33 1.388(19) .
N4 C38 1.30(2) .
N4 C34 1.318(19) .
N5 C43 1.323(16) .
N5 C39 1.398(15) .
N6 C48 1.337(15) .
N6 C44 1.375(16) .
N7 C53 1.327(16) .
N7 C49 1.402(16) .
N8 C58 1.28(2) .
N8 C54 1.325(19) .
N8 Ir2 2.137(10) 3_565
O1 C1 1.293(15) .
O2 C3 1.298(16) .
O3 C10 1.313(16) .
O4 C12 1.292(14) .
C1 C2 1.394(19) .
C1 C18 1.481(19) .
C2 C3 1.443(18) .
C2 C11 1.451(17) .
C3 C4 1.40(2) .
C4 C5 1.40(2) .
C4 C9 1.41(2) .
C5 C6 1.31(3) .
C6 C7 1.36(3) .
C7 C8 1.40(3) .
C8 C9 1.39(2) .
C9 C10 1.50(2) .
C10 C11 1.422(19) .
C11 C12 1.390(19) .
C12 C13 1.415(18) .
C13 C14 1.351(19) .
C13 C18 1.454(18) .
C14 C15 1.39(2) .
C15 C16 1.25(2) .
C16 C17 1.43(2) .
C17 C18 1.39(2) .
C19 C20 1.45(2) .
C20 C21 1.33(2) .
C21 C22 1.43(2) .
C22 C23 1.344(19) .
C23 C24 1.483(19) .
C24 C25 1.365(18) .
C25 C26 1.436(18) .
C26 C27 1.329(19) .
C26 C36 1.46(2) .
C27 C28 1.409(17) .
C28 C29 1.551(18) .
C29 C30 1.353(19) .
C30 C31 1.37(2) .
C31 C32 1.39(2) .
C32 C33 1.36(2) .
C34 C35 1.35(2) .
C35 C36 1.36(2) .
C36 C37 1.43(2) .
C37 C38 1.36(2) .
C39 C40 1.359(19) .
C40 C41 1.43(2) .
C41 C42 1.43(2) .
C42 C43 1.303(18) .
C43 C44 1.539(17) .
C44 C45 1.422(19) .
C45 C46 1.400(18) .
C46 C47 1.35(2) .
C46 C56 1.488(18) .
C47 C48 1.39(2) .
C48 C49 1.422(18) .
C49 C50 1.352(19) .
C50 C51 1.32(2) .
C51 C52 1.38(2) .
C52 C53 1.31(2) .
C54 C55 1.32(2) .
C55 C56 1.39(2) .
C56 C57 1.42(2) .
C57 C58 1.39(2) .
C59 C63 1.42(3) .
C59 C64 1.46(3) .
C59 C60 1.49(3) .
C60 C61 1.45(3) .
C60 C65 1.46(3) .
C61 C62 1.43(2) .
C61 C66 1.49(3) .
C62 C63 1.36(3) .
C62 C67 1.58(3) .
C63 C68 1.51(2) .
C69 C73 1.414(5) .
C69 C70 1.414(5) .
C69 C74 1.503(5) .
C70 C71 1.414(5) .
C70 C75 1.503(5) .
C71 C72 1.414(5) .
C71 C76 1.503(5) .
C72 C73 1.414(5) .
C72 C77 1.503(5) .
C73 C78 1.503(5) .
C79 C80 1.502(19) .
C80 O5 1.43(3) .
C81 O5 1.41(3) .
C81 C82 1.495(17) .
C83 N9 1.130(18) .
C83 C84 1.55(4) .
C85 N10 1.175(17) .
C85 C86 1.470(18) .

loop_
_geom_torsion_atom_site_label_1
_geom_torsion_atom_site_label_2
_geom_torsion_atom_site_label_3
_geom_torsion_atom_site_label_4
_geom_torsion
_geom_torsion_site_symmetry_1
Ir1 O1 C1 C2 13.1(19) .
Ir1 O1 C1 C18 -174.5(8) .
O1 C1 C2 C3 5(2) .
C18 C1 C2 C3 -167.0(12) .
O1 C1 C2 C11 -176.9(12) .
C18 C1 C2 C11 11.3(18) .
Ir1 O2 C3 C4 162.4(10) .
Ir1 O2 C3 C2 -21.0(18) .
C1 C2 C3 O2 -0.6(19) .
C11 C2 C3 O2 -178.9(11) .
C1 C2 C3 C4 175.8(13) .
C11 C2 C3 C4 -2.5(18) .
O2 C3 C4 C5 2(2) .
C2 C3 C4 C5 -174.6(16) .
O2 C3 C4 C9 -174.8(14) .
C2 C3 C4 C9 8(2) .
C3 C4 C5 C6 176(2) .
C9 C4 C5 C6 -7(3) .
C4 C5 C6 C7 8(4) .
C5 C6 C7 C8 -6(4) .
C6 C7 C8 C9 4(3) .
C7 C8 C9 C4 -4(3) .
C7 C8 C9 C10 -174.5(17) .
C5 C4 C9 C8 5(3) .
C3 C4 C9 C8 -177.9(17) .
C5 C4 C9 C10 176.1(15) .
C3 C4 C9 C10 -7(2) .
Ir2 O3 C10 C11 -1.1(18) .
Ir2 O3 C10 C9 178.3(9) .
C8 C9 C10 O3 -9(2) .
C4 C9 C10 O3 179.8(13) .
C8 C9 C10 C11 170.4(16) .
C4 C9 C10 C11 -1(2) .
O3 C10 C11 C12 2(2) .
C9 C10 C11 C12 -177.2(12) .
O3 C10 C11 C2 -174.3(11) .
C9 C10 C11 C2 6.4(17) .
C1 C2 C11 C12 0.4(17) .
C3 C2 C11 C12 178.7(11) .
C1 C2 C11 C10 176.9(11) .
C3 C2 C11 C10 -4.8(16) .
Ir2 O4 C12 C11 5.5(18) .
Ir2 O4 C12 C13 -171.9(8) .
C10 C11 C12 O4 -4.4(19) .
C2 C11 C12 O4 172.0(11) .
C10 C11 C12 C13 172.7(11) .
C2 C11 C12 C13 -10.9(17) .
O4 C12 C13 C14 9.5(17) .
C11 C12 C13 C14 -168.0(12) .
O4 C12 C13 C18 -173.3(10) .
C11 C12 C13 C18 9.2(17) .
C12 C13 C14 C15 -178.8(13) .
C18 C13 C14 C15 4(2) .
C13 C14 C15 C16 -6(3) .
C14 C15 C16 C17 4(3) .
C15 C16 C17 C18 -2(3) .
C16 C17 C18 C13 1(2) .
C16 C17 C18 C1 178.9(14) .
C14 C13 C18 C17 -1.7(19) .
C12 C13 C18 C17 -179.2(12) .
C14 C13 C18 C1 179.9(12) .
C12 C13 C18 C1 2.5(17) .
O1 C1 C18 C17 -4.0(19) .
C2 C1 C18 C17 169.0(13) .
O1 C1 C18 C13 174.3(11) .
C2 C1 C18 C13 -12.7(18) .
C23 N1 C19 C20 1.8(18) .
Zn1 N1 C19 C20 179.5(9) .
N1 C19 C20 C21 0(2) .
C19 C20 C21 C22 0(2) .
C20 C21 C22 C23 -3(2) .
C21 C22 C23 N1 5(2) .
C21 C22 C23 C24 -178.5(13) .
C19 N1 C23 C22 -4.4(19) .
Zn1 N1 C23 C22 177.6(11) .
C19 N1 C23 C24 178.7(11) .
Zn1 N1 C23 C24 0.7(13) .
C28 N2 C24 C25 -4.5(18) .
Zn1 N2 C24 C25 175.8(9) .
C28 N2 C24 C23 -178.8(11) .
Zn1 N2 C24 C23 1.5(14) .
C22 C23 C24 C25 8(2) .
N1 C23 C24 C25 -175.4(12) .
C22 C23 C24 N2 -178.4(12) .
N1 C23 C24 N2 -1.4(16) .
N2 C24 C25 C26 2.9(19) .
C23 C24 C25 C26 176.7(12) .
C24 C25 C26 C27 -3(2) .
C24 C25 C26 C36 180.0(12) .
C25 C26 C27 C28 4.0(19) .
C36 C26 C27 C28 -179.0(12) .
C24 N2 C28 C27 5.9(18) .
Zn1 N2 C28 C27 -174.5(9) .
C24 N2 C28 C29 178.9(10) .
Zn1 N2 C28 C29 -1.4(14) .
C26 C27 C28 N2 -5.7(19) .
C26 C27 C28 C29 -177.9(12) .
C33 N3 C29 C30 7.4(19) .
Zn1 N3 C29 C30 -173.7(10) .
C33 N3 C29 C28 -178.3(11) .
Zn1 N3 C29 C28 0.6(13) .
N2 C28 C29 N3 0.5(15) .
C27 C28 C29 N3 173.3(11) .
N2 C28 C29 C30 175.1(12) .
C27 C28 C29 C30 -12.1(18) .
N3 C29 C30 C31 -7(2) .
C28 C29 C30 C31 179.3(12) .
C29 C30 C31 C32 3(2) .
C30 C31 C32 C33 -1(2) .
C31 C32 C33 N3 2(2) .
C29 N3 C33 C32 -4.7(19) .
Zn1 N3 C33 C32 176.5(11) .
C38 N4 C34 C35 2(2) .
Ir1 N4 C34 C35 179.5(12) .
N4 C34 C35 C36 -3(2) .
C34 C35 C36 C37 3(2) .
C34 C35 C36 C26 -180.0(14) .
C27 C26 C36 C35 -144.9(15) .
C25 C26 C36 C35 32(2) .
C27 C26 C36 C37 32(2) .
C25 C26 C36 C37 -151.1(13) .
C35 C36 C37 C38 -2(2) .
C26 C36 C37 C38 -179.0(13) .
C34 N4 C38 C37 0(2) .
Ir1 N4 C38 C37 -178.3(11) .
C36 C37 C38 N4 1(2) .
C43 N5 C39 C40 1.0(19) .
Zn1 N5 C39 C40 179.8(10) .
N5 C39 C40 C41 -4(2) .
C39 C40 C41 C42 4(2) .
C40 C41 C42 C43 -2(2) .
C41 C42 C43 N5 -1(2) .
C41 C42 C43 C44 -179.9(13) .
C39 N5 C43 C42 1(2) .
Zn1 N5 C43 C42 -177.5(11) .
C39 N5 C43 C44 -179.3(10) .
Zn1 N5 C43 C44 1.9(14) .
C48 N6 C44 C45 -4.1(19) .
Zn1 N6 C44 C45 -179.9(10) .
C48 N6 C44 C43 -175.9(11) .
Zn1 N6 C44 C43 8.4(14) .
C42 C43 C44 N6 173.0(13) .
N5 C43 C44 N6 -6.4(15) .
C42 C43 C44 C45 1(2) .
N5 C43 C44 C45 -178.3(12) .
N6 C44 C45 C46 4(2) .
C43 C44 C45 C46 175.5(12) .
C44 C45 C46 C47 1(2) .
C44 C45 C46 C56 176.0(12) .
C45 C46 C47 C48 -6(2) .
C56 C46 C47 C48 178.8(13) .
C44 N6 C48 C47 -1.3(19) .
Zn1 N6 C48 C47 174.3(10) .
C44 N6 C48 C49 178.8(11) .
Zn1 N6 C48 C49 -5.6(16) .
C46 C47 C48 N6 7(2) .
C46 C47 C48 C49 -173.4(14) .
C53 N7 C49 C50 0.5(19) .
Zn1 N7 C49 C50 173.9(11) .
C53 N7 C49 C48 177.9(12) .
Zn1 N7 C49 C48 -8.7(14) .
N6 C48 C49 C50 -173.5(14) .
C47 C48 C49 C50 7(2) .
N6 C48 C49 N7 9.3(17) .
C47 C48 C49 N7 -170.6(13) .
N7 C49 C50 C51 -1(2) .
C48 C49 C50 C51 -178.6(15) .
C49 C50 C51 C52 0(3) .
C50 C51 C52 C53 1(3) .
C51 C52 C53 N7 -3(2) .
C49 N7 C53 C52 1(2) .
Zn1 N7 C53 C52 -170.6(11) .
C58 N8 C54 C55 6(2) .
Ir2 N8 C54 C55 -178.4(12) 3_565
N8 C54 C55 C56 -4(2) .
C54 C55 C56 C57 5(2) .
C54 C55 C56 C46 173.0(13) .
C47 C46 C56 C55 -121.4(16) .
C45 C46 C56 C55 63.7(19) .
C47 C46 C56 C57 47.0(19) .
C45 C46 C56 C57 -127.9(15) .
C55 C56 C57 C58 -6(2) .
C46 C56 C57 C58 -174.9(13) .
C54 N8 C58 C57 -8(2) .
Ir2 N8 C58 C57 176.2(12) 3_565
C56 C57 C58 N8 8(2) .
C63 C59 C60 C61 -0.7(19) .
C64 C59 C60 C61 -177.6(18) .
Ir1 C59 C60 C61 60.6(12) .
C63 C59 C60 C65 -175.2(17) .
C64 C59 C60 C65 8(3) .
Ir1 C59 C60 C65 -113.9(17) .
C63 C59 C60 Ir1 -61.3(12) .
C64 C59 C60 Ir1 122(2) .
C65 C60 C61 C62 178.0(16) .
C59 C60 C61 C62 3.4(18) .
Ir1 C60 C61 C62 62.3(10) .
C65 C60 C61 C66 -1(3) .
C59 C60 C61 C66 -175.8(18) .
Ir1 C60 C61 C66 -117.0(19) .
C65 C60 C61 Ir1 115.7(17) .
C59 C60 C61 Ir1 -58.8(12) .
C60 C61 C62 C63 -5.2(19) .
C66 C61 C62 C63 174.1(17) .
Ir1 C61 C62 C63 57.1(12) .
C60 C61 C62 C67 -179.8(15) .
C66 C61 C62 C67 -1(3) .
Ir1 C61 C62 C67 -117.5(15) .
C60 C61 C62 Ir1 -62.3(11) .
C66 C61 C62 Ir1 117.0(18) .
C61 C62 C63 C59 5(2) .
C67 C62 C63 C59 178.9(17) .
Ir1 C62 C63 C59 63.8(13) .
C61 C62 C63 C68 174.4(18) .
C67 C62 C63 C68 -12(3) .
Ir1 C62 C63 C68 -127(2) .
C61 C62 C63 Ir1 -58.8(12) .
C67 C62 C63 Ir1 115.1(18) .
C64 C59 C63 C62 174(2) .
C60 C59 C63 C62 -2(2) .
Ir1 C59 C63 C62 -65.1(12) .
C64 C59 C63 C68 4(3) .
C60 C59 C63 C68 -172.7(16) .
Ir1 C59 C63 C68 124.7(17) .
C64 C59 C63 Ir1 -121(2) .
C60 C59 C63 Ir1 62.6(12) .
C73 C69 C70 C71 0.0 .
C74 C69 C70 C71 -180.0 .
Ir2 C69 C70 C71 61.6(3) .
C73 C69 C70 C75 180.0 .
C74 C69 C70 C75 0.0 .
Ir2 C69 C70 C75 -118.4(3) .
C73 C69 C70 Ir2 -61.6(3) .
C74 C69 C70 Ir2 118.4(3) .
C69 C70 C71 C72 0.0 .
C75 C70 C71 C72 180.0 .
Ir2 C70 C71 C72 60.0(3) .
C69 C70 C71 C76 180.0 .
C75 C70 C71 C76 0.0 .
Ir2 C70 C71 C76 -120.0(3) .
C69 C70 C71 Ir2 -60.0(3) .
C75 C70 C71 Ir2 120.0(3) .
C70 C71 C72 C73 0.0 .
C76 C71 C72 C73 -180.0 .
Ir2 C71 C72 C73 59.6(3) .
C70 C71 C72 C77 180.0 .
C76 C71 C72 C77 0.0 .
Ir2 C71 C72 C77 -120.4(3) .
C70 C71 C72 Ir2 -59.6(3) .
C76 C71 C72 Ir2 120.4(3) .
C70 C69 C73 C72 0.0 .
C74 C69 C73 C72 180.0 .
Ir2 C69 C73 C72 -62.2(3) .
C70 C69 C73 C78 180.0 .
C74 C69 C73 C78 0.0 .
Ir2 C69 C73 C78 117.8(3) .
C70 C69 C73 Ir2 62.2(3) .
C74 C69 C73 Ir2 -117.8(3) .
C71 C72 C73 C69 0.0 .
C77 C72 C73 C69 180.0 .
Ir2 C72 C73 C69 61.0(3) .
C71 C72 C73 C78 180.0 .
C77 C72 C73 C78 0.0 .
Ir2 C72 C73 C78 -119.0(3) .
C71 C72 C73 Ir2 -61.0(3) .
C77 C72 C73 Ir2 119.0(3) .
C82 C81 O5 C80 172(2) .
C79 C80 O5 C81 -166(2) .

loop_
_platon_squeeze_void_nr
_platon_squeeze_void_average_x
_platon_squeeze_void_average_y
_platon_squeeze_void_average_z
_platon_squeeze_void_volume
_platon_squeeze_void_count_electrons
1 -0.339 0.000 0.000 1539.7 472.5
2 -0.352 0.500 0.500 1539.6 462.8
